data_1521022
loop_
_publ_author_name
'Fir, B.A.'
'Gerken, M.'
'Dixon, D.A.'
'Mercier, H.P.A.'
'Pointner, B.E.'
'Schrobilgen, G.J.D.'

_publ_section_title
;
 An X-ray crystallographic study of (Xe2 F3) (Sb F6) and dimorphism in
 (Xe2 F3) (As F6): and a density functional theory study of the (Xe2
 F3)(+) cation
;
_journal_name_full 'Journal of Fluorine Chemistry'
_journal_page_first 159
_journal_page_last 167
_journal_volume 105
_journal_year 2000
_chemical_formula_sum 'F9 Sb Xe2'
_chemical_name_systematic '(Xe2 F3) (Sb F6)'
_space_group_IT_number 9
_symmetry_space_group_name_Hall 'C -2yc'
_symmetry_space_group_name_H-M 'C 1 c 1'
_cell_angle_alpha 90
_cell_angle_beta 130.36
_cell_angle_gamma 90
_cell_formula_units_Z 4
_cell_length_a 14.575
_cell_length_b 8.1081
_cell_length_c 9.9926
_cell_volume 899.820
_citation_journal_id_ASTM JFLCAR
_cod_data_source_file Fir_JFLCAR_2000_1533.cif
_cod_data_source_block F9Sb1Xe2
_cod_original_cell_volume 899.8203
_cod_original_formula_sum 'F9 Sb1 Xe2'
_cod_database_code 1521022

loop_
_symmetry_equiv_pos_as_xyz
x,y,z
x,-y,z+1/2
x+1/2,y+1/2,z
x+1/2,-y+1/2,z+1/2

loop_
_atom_site_label
_atom_site_type_symbol
_atom_site_fract_x
_atom_site_fract_y
_atom_site_fract_z
_atom_site_occupancy
_atom_site_U_iso_or_equiv
Sb1 Sb+5 0.4042 0.3744 0.3066 1 0.0
F7 F-1 0.3326 0.3975 0.0712 1 0.0
F8 F-1 0.3783 0.1462 0.269 1 0.0
F6 F-1 0.4318 0.6021 0.3434 1 0.0
F2 F-1 0.672 0.2177 0.0753 1 0.0
Xe1 Xe+2 0.7106 0.3999 0.2607 1 0.0
F3 F-1 0.5031 -0.039 0.6213 1 0.0
F4 F-1 0.2526 0.3975 0.2429 1 0.0
Xe2 Xe+2 0.5785 0.0849 0.833 1 0.0
F5 F-1 0.4758 0.3456 0.5428 1 0.0
F9 F-1 0.5555 0.3476 0.3704 1 0.0
F1 F-1 0.7484 0.5653 0.4276 1 0.0
